data_4300992
loop_
_publ_author_name
'Withers, Jeffrey R.'
'Ruschmann, Chad'
'Bojang, Pasano'
'Parkin, Sean'
'Holmes, Stephen M.'

_publ_section_title
;
 Synthesis and Structural Characterization of Bi- and Trimetallic
 Octacyanometalate(IV) Complexes:
 [\D,\L-MII(en)3][cis-MII(en)2(OH2)][MIV(CN)8]&#x00B7;2H2O and
 [cis-MII(en)2(OH2)]2[(\m-NC)2MIV(CN)6]&#x00B7;4H2O
 (MII= Mn, Co, Ni; MIV= Mo, W)
;
_journal_coden_ASTM INOCAJ
_journal_issue 2
_journal_name_full 'Inorganic Chemistry'
_journal_page_first 352
_journal_page_last 358
_journal_paper_doi 10.1021/ic048936m
_journal_volume 44
_journal_year 2005
_chemical_formula_sum 'C18 H46 Mn2 N18 O3 W'
_chemical_formula_weight 856.46
_space_group_IT_number 19
_symmetry_cell_setting orthorhombic
_symmetry_space_group_name_Hall 'P 2ac 2ab'
_symmetry_space_group_name_H-M 'P 21 21 21'
_cell_angle_alpha 90.00
_cell_angle_beta 90.00
_cell_angle_gamma 90.00
_cell_formula_units_Z 4
_cell_length_a 11.5650(2)
_cell_length_b 15.0820(2)
_cell_length_c 18.8610(3)
_cell_measurement_temperature 90.0(2)
_cell_volume 3289.80(9)
_diffrn_ambient_temperature 90.0(2)
_exptl_crystal_density_diffrn 1.729
_cod_duplicate_entry 4308405
_cod_database_code 4300992

loop_
_symmetry_equiv_pos_as_xyz
'x, y, z'
'-x+1/2, -y, z+1/2'
'x+1/2, -y+1/2, -z'
'-x, y+1/2, -z+1/2'

loop_
_atom_site_label
_atom_site_type_symbol
_atom_site_fract_x
_atom_site_fract_y
_atom_site_fract_z
_atom_site_U_iso_or_equiv
_atom_site_adp_type
_atom_site_occupancy
_atom_site_symmetry_multiplicity
_atom_site_calc_flag
_atom_site_refinement_flags
_atom_site_disorder_assembly
_atom_site_disorder_group
W1 W 0.256985(11) 0.010612(7) 0.109239(6) 0.00737(4) Uani 1 1 d . . .
Mn1 Mn 0.24176(5) 0.23644(3) -0.10938(2) 0.01013(10) Uani 1 1 d . . .
Mn2 Mn 0.27356(4) 0.32353(3) 0.39266(3) 0.01094(11) Uani 1 1 d . . .
C1 C 0.2881(3) 0.1040(2) 0.02514(17) 0.0115(7) Uani 1 1 d . . .
N1 N 0.3017(2) 0.15645(18) -0.01833(14) 0.0154(7) Uani 1 1 d . . .
C2 C 0.0893(3) 0.0649(2) 0.08263(17) 0.0123(8) Uani 1 1 d . . .
N2 N -0.0006(3) 0.09293(19) 0.06849(15) 0.0181(7) Uani 1 1 d . . .
C3 C 0.2500(3) 0.13970(18) 0.16073(14) 0.0110(6) Uani 1 1 d . . .
N3 N 0.2444(3) 0.20958(16) 0.18549(12) 0.0174(6) Uani 1 1 d . . .
C4 C 0.1675(3) -0.0102(2) 0.20835(17) 0.0113(7) Uani 1 1 d . . .
N4 N 0.1222(2) -0.02103(19) 0.26162(14) 0.0162(7) Uani 1 1 d . . .
C5 C 0.3308(3) -0.1072(2) 0.15755(17) 0.0119(8) Uani 1 1 d . . .
N5 N 0.3719(3) -0.16970(19) 0.18244(15) 0.0171(7) Uani 1 1 d . . .
C6 C 0.4313(3) 0.0446(2) 0.14112(17) 0.0123(8) Uani 1 1 d . . .
N6 N 0.5250(3) 0.06082(19) 0.15788(16) 0.0204(7) Uani 1 1 d . . .
C7 C 0.1454(3) -0.0949(2) 0.07129(17) 0.0118(8) Uani 1 1 d . . .
N7 N 0.0861(3) -0.15122(19) 0.05237(15) 0.0187(7) Uani 1 1 d . . .
C8 C 0.3555(3) -0.0545(2) 0.02631(17) 0.0108(7) Uani 1 1 d . . .
N8 N 0.4094(2) -0.09050(18) -0.01589(14) 0.0140(7) Uani 1 1 d . . .
N9 N 0.2160(2) 0.31398(18) -0.21160(14) 0.0125(7) Uani 1 1 d . . .
H9A H 0.1810 0.2788 -0.2451 0.015 Uiso 1 1 calc R . .
H9B H 0.1696 0.3625 -0.2035 0.015 Uiso 1 1 calc R . .
C9 C 0.3305(3) 0.3427(2) -0.23682(19) 0.0172(8) Uani 1 1 d . . .
H9C H 0.3600 0.3911 -0.2063 0.021 Uiso 1 1 calc R . .
H9D H 0.3243 0.3654 -0.2859 0.021 Uiso 1 1 calc R . .
C10 C 0.4131(3) 0.2645(2) -0.23462(18) 0.0182(8) Uani 1 1 d . . .
H10A H 0.3857 0.2174 -0.2671 0.022 Uiso 1 1 calc R . .
H10B H 0.4910 0.2835 -0.2502 0.022 Uiso 1 1 calc R . .
N10 N 0.4187(2) 0.23011(18) -0.16155(15) 0.0149(7) Uani 1 1 d . . .
H10C H 0.4706 0.2631 -0.1356 0.018 Uiso 1 1 calc R . .
H10D H 0.4442 0.1723 -0.1622 0.018 Uiso 1 1 calc R . .
N11 N 0.1614(3) 0.11273(18) -0.15546(14) 0.0158(7) Uani 1 1 d . . .
H11A H 0.1485 0.1204 -0.2032 0.019 Uiso 1 1 calc R . .
H11B H 0.2107 0.0655 -0.1497 0.019 Uiso 1 1 calc R . .
C11 C 0.0517(3) 0.0948(2) -0.11929(19) 0.0198(8) Uani 1 1 d . . .
H11C H 0.0670 0.0670 -0.0727 0.024 Uiso 1 1 calc R . .
H11D H 0.0048 0.0531 -0.1479 0.024 Uiso 1 1 calc R . .
C12 C -0.0142(3) 0.1810(2) -0.1089(2) 0.0222(8) Uani 1 1 d . . .
H12A H -0.0340 0.2068 -0.1557 0.027 Uiso 1 1 calc R . .
H12B H -0.0871 0.1693 -0.0831 0.027 Uiso 1 1 calc R . .
N12 N 0.0573(2) 0.24407(18) -0.06846(15) 0.0149(7) Uani 1 1 d . . .
H12C H 0.0553 0.2300 -0.0210 0.018 Uiso 1 1 calc R . .
H12D H 0.0291 0.3007 -0.0740 0.018 Uiso 1 1 calc R . .
O1 O 0.2697(2) 0.36249(12) -0.05275(10) 0.0133(5) Uani 1 1 d D . .
H1O H 0.3419 0.3612 -0.0490 0.020 Uiso 1 1 d RD . .
H2O H 0.2509 0.3760 -0.0048 0.020 Uiso 1 1 d RD . .
N13 N 0.3470(3) 0.3692(2) 0.28619(15) 0.0161(7) Uani 1 1 d . . .
H13A H 0.4201 0.3920 0.2925 0.019 Uiso 1 1 calc R . .
H13B H 0.3519 0.3219 0.2556 0.019 Uiso 1 1 calc R . .
C13 C 0.2708(3) 0.4375(2) 0.25623(17) 0.0161(8) Uani 1 1 d . . .
H13C H 0.2853 0.4434 0.2047 0.019 Uiso 1 1 calc R . .
H13D H 0.2870 0.4954 0.2789 0.019 Uiso 1 1 calc R . .
C14 C 0.1459(3) 0.4119(3) 0.26878(18) 0.0171(9) Uani 1 1 d . . .
H14A H 0.0944 0.4582 0.2491 0.021 Uiso 1 1 calc R . .
H14B H 0.1289 0.3555 0.2442 0.021 Uiso 1 1 calc R . .
N14 N 0.1237(3) 0.4018(2) 0.34552(14) 0.0175(7) Uani 1 1 d . . .
H14C H 0.0553 0.3721 0.3527 0.021 Uiso 1 1 calc R . .
H14D H 0.1185 0.4565 0.3668 0.021 Uiso 1 1 calc R . .
N15 N 0.3272(2) 0.43911(17) 0.46352(14) 0.0140(7) Uani 1 1 d . . .
H15A H 0.4026 0.4322 0.4780 0.017 Uiso 1 1 calc R . .
H15B H 0.3213 0.4917 0.4391 0.017 Uiso 1 1 calc R . .
C15 C 0.2491(4) 0.43994(19) 0.52553(15) 0.0181(7) Uani 1 1 d . . .
H15C H 0.1729 0.4643 0.5117 0.022 Uiso 1 1 calc R . .
H15D H 0.2819 0.4782 0.5631 0.022 Uiso 1 1 calc R . .
C16 C 0.2347(3) 0.34671(19) 0.55317(16) 0.0189(8) Uani 1 1 d . . .
H16A H 0.3105 0.3230 0.5684 0.023 Uiso 1 1 calc R . .
H16B H 0.1822 0.3468 0.5947 0.023 Uiso 1 1 calc R . .
N16 N 0.1862(3) 0.29052(18) 0.49685(14) 0.0161(7) Uani 1 1 d . . .
H16C H 0.1079 0.3001 0.4932 0.019 Uiso 1 1 calc R . .
H16D H 0.1979 0.2317 0.5077 0.019 Uiso 1 1 calc R . .
N17 N 0.4337(3) 0.24113(17) 0.40566(14) 0.0149(7) Uani 1 1 d . . .
H17A H 0.4984 0.2749 0.3970 0.018 Uiso 1 1 calc R . .
H17B H 0.4382 0.2194 0.4511 0.018 Uiso 1 1 calc R . .
C17 C 0.4263(3) 0.1671(2) 0.35412(18) 0.0199(9) Uani 1 1 d . . .
H17C H 0.4878 0.1232 0.3642 0.024 Uiso 1 1 calc R . .
H17D H 0.4384 0.1901 0.3055 0.024 Uiso 1 1 calc R . .
C18 C 0.3099(3) 0.1231(2) 0.35891(18) 0.0176(9) Uani 1 1 d . . .
H18A H 0.3040 0.0766 0.3221 0.021 Uiso 1 1 calc R . .
H18B H 0.3017 0.0944 0.4058 0.021 Uiso 1 1 calc R . .
N18 N 0.2155(2) 0.18853(18) 0.34906(14) 0.0156(7) Uani 1 1 d . . .
H18C H 0.1503 0.1698 0.3726 0.019 Uiso 1 1 calc R . .
H18D H 0.1980 0.1936 0.3017 0.019 Uiso 1 1 calc R . .
O1W O 0.1645(2) 0.33712(15) 0.07316(12) 0.0235(6) Uani 1 1 d D . .
H1W1 H 0.1790 0.2986 0.1109 0.035 Uiso 1 1 d RD . .
H2W1 H 0.1353 0.3790 0.0967 0.035 Uiso 1 1 d RD . .
O2W O 0.0216(2) 0.47247(17) 0.11931(12) 0.0267(6) Uani 1 1 d D . .
H1W2 H -0.0168 0.4971 0.0727 0.040 Uiso 1 1 d RD . .
H2W2 H -0.0337 0.4797 0.1506 0.040 Uiso 1 1 d RD . .

loop_
_atom_site_aniso_label
_atom_site_aniso_U_11
_atom_site_aniso_U_22
_atom_site_aniso_U_33
_atom_site_aniso_U_23
_atom_site_aniso_U_13
_atom_site_aniso_U_12
W1 0.00657(6) 0.00778(6) 0.00776(6) 0.00023(5) 0.00005(7) 0.00029(6)
Mn1 0.0099(3) 0.0091(2) 0.0113(2) 0.00133(18) 0.0013(3) 0.0003(2)
Mn2 0.0105(3) 0.0109(2) 0.0115(2) -0.0002(2) 0.0008(3) 0.00003(19)
C1 0.0083(19) 0.0137(18) 0.0125(17) -0.0027(14) -0.0006(14) 0.0014(13)
N1 0.0149(17) 0.0153(17) 0.0159(15) 0.0015(13) -0.0004(13) 0.0033(12)
C2 0.012(2) 0.014(2) 0.0109(17) 0.0004(14) 0.0029(15) -0.0002(15)
N2 0.0130(18) 0.0218(18) 0.0194(17) -0.0015(14) -0.0015(13) 0.0027(14)
C3 0.0078(17) 0.0121(16) 0.0132(15) 0.0019(12) 0.0007(18) -0.0020(19)
N3 0.0199(17) 0.0169(14) 0.0153(14) 0.0005(11) -0.0007(17) 0.0019(17)
C4 0.0081(17) 0.0110(18) 0.0148(17) 0.0012(15) -0.0024(13) -0.0003(15)
N4 0.0109(16) 0.0221(18) 0.0157(15) -0.0027(13) 0.0007(12) -0.0019(13)
C5 0.013(2) 0.0125(19) 0.0100(17) -0.0014(14) 0.0034(15) 0.0009(15)
N5 0.0146(17) 0.0179(17) 0.0188(17) 0.0057(14) 0.0046(13) 0.0044(13)
C6 0.013(2) 0.0079(18) 0.0163(18) -0.0006(13) 0.0011(15) 0.0020(15)
N6 0.0144(19) 0.0173(17) 0.0296(18) -0.0003(14) -0.0044(14) -0.0024(14)
C7 0.011(2) 0.012(2) 0.0120(18) -0.0027(15) 0.0042(15) -0.0011(15)
N7 0.0128(18) 0.0218(19) 0.0215(17) -0.0062(14) 0.0032(14) -0.0022(14)
C8 0.0093(19) 0.0115(19) 0.0115(18) 0.0026(15) -0.0007(14) -0.0018(14)
N8 0.0141(17) 0.0123(16) 0.0157(15) -0.0004(13) 0.0017(13) -0.0028(13)
N9 0.0113(17) 0.0115(15) 0.0146(14) -0.0013(12) -0.0011(12) 0.0005(12)
C9 0.019(2) 0.017(2) 0.0160(19) 0.0011(16) 0.0029(16) -0.0021(17)
C10 0.010(2) 0.019(2) 0.026(2) 0.0005(16) 0.0047(16) 0.0016(16)
N10 0.0119(17) 0.0152(17) 0.0175(16) 0.0049(13) 0.0014(14) 0.0022(13)
N11 0.0234(19) 0.0104(16) 0.0137(16) 0.0001(12) 0.0052(14) -0.0020(13)
C11 0.018(2) 0.019(2) 0.022(2) -0.0001(17) -0.0007(18) -0.0062(16)
C12 0.0128(19) 0.023(2) 0.030(2) -0.003(2) -0.0058(19) -0.0030(15)
N12 0.0153(18) 0.0132(16) 0.0161(16) -0.0019(12) 0.0007(13) -0.0014(13)
O1 0.0117(14) 0.0148(11) 0.0132(11) -0.0019(9) -0.0006(11) 0.0011(11)
N13 0.0110(17) 0.0209(19) 0.0162(17) 0.0030(14) -0.0006(13) 0.0048(14)
C13 0.018(2) 0.0111(17) 0.0190(17) 0.0032(13) -0.0005(17) -0.0037(17)
C14 0.013(2) 0.022(2) 0.016(2) 0.0000(17) -0.0052(15) -0.0008(17)
N14 0.0126(18) 0.0203(18) 0.0196(17) -0.0011(13) 0.0011(13) 0.0029(14)
N15 0.0105(16) 0.0140(16) 0.0174(16) -0.0003(13) -0.0003(12) 0.0003(13)
C15 0.019(2) 0.0178(17) 0.0176(16) -0.0045(12) 0.006(2) -0.004(2)
C16 0.022(2) 0.0220(18) 0.0132(16) -0.0024(13) 0.0033(18) 0.0021(19)
N16 0.0199(18) 0.0085(16) 0.0200(16) -0.0002(12) 0.0050(14) -0.0038(13)
N17 0.0131(17) 0.0142(16) 0.0176(18) 0.0054(12) -0.0003(13) -0.0027(12)
C17 0.019(2) 0.019(2) 0.022(2) -0.0015(16) 0.0038(16) 0.0053(18)
C18 0.020(2) 0.013(2) 0.020(2) 0.0009(15) 0.0000(16) 0.0003(17)
N18 0.0137(18) 0.0165(16) 0.0167(15) -0.0009(12) -0.0025(12) -0.0036(13)
O1W 0.0325(17) 0.0213(15) 0.0167(13) 0.0041(11) 0.0088(12) 0.0071(12)
O2W 0.0222(15) 0.0439(17) 0.0141(13) 0.0066(13) 0.0087(11) 0.0203(13)

loop_
_geom_bond_atom_site_label_1
_geom_bond_atom_site_label_2
_geom_bond_distance
_geom_bond_site_symmetry_2
_geom_bond_publ_flag
W1 C1 2.152(3) . ?
W1 C4 2.159(3) . ?
W1 C2 2.164(4) . ?
W1 C6 2.165(4) . ?
W1 C8 2.170(3) . ?
W1 C7 2.171(3) . ?
W1 C5 2.172(4) . ?
W1 C3 2.177(3) . ?
Mn1 O1 2.2044(19) . ?
Mn1 N1 2.210(3) . ?
Mn1 N11 2.259(3) . ?
Mn1 N12 2.272(3) . ?
Mn1 N10 2.272(3) . ?
Mn1 N9 2.274(3) . ?
Mn2 N17 2.244(3) . ?
Mn2 N16 2.265(3) . ?
Mn2 N14 2.277(3) . ?
Mn2 N15 2.282(3) . ?
Mn2 N13 2.287(3) . ?
Mn2 N18 2.296(3) . ?
C1 N1 1.150(4) . ?
C2 N2 1.154(4) . ?
C3 N3 1.155(3) . ?
C4 N4 1.145(4) . ?
C5 N5 1.155(4) . ?
C6 N6 1.156(4) . ?
C7 N7 1.148(4) . ?
C8 N8 1.147(4) . ?
N9 C9 1.472(4) . ?
N9 H9A 0.9200 . ?
N9 H9B 0.9200 . ?
C9 C10 1.518(5) . ?
C9 H9C 0.9900 . ?
C9 H9D 0.9900 . ?
C10 N10 1.474(4) . ?
C10 H10A 0.9900 . ?
C10 H10B 0.9900 . ?
N10 H10C 0.9200 . ?
N10 H10D 0.9200 . ?
N11 C11 1.465(4) . ?
N11 H11A 0.9200 . ?
N11 H11B 0.9200 . ?
C11 C12 1.520(5) . ?
C11 H11C 0.9900 . ?
C11 H11D 0.9900 . ?
C12 N12 1.473(4) . ?
C12 H12A 0.9900 . ?
C12 H12B 0.9900 . ?
N12 H12C 0.9200 . ?
N12 H12D 0.9200 . ?
O1 H1O 0.8387 . ?
O1 H2O 0.9517 . ?
N13 C13 1.469(4) . ?
N13 H13A 0.9200 . ?
N13 H13B 0.9200 . ?
C13 C14 1.513(5) . ?
C13 H13C 0.9900 . ?
C13 H13D 0.9900 . ?
C14 N14 1.478(4) . ?
C14 H14A 0.9900 . ?
C14 H14B 0.9900 . ?
N14 H14C 0.9200 . ?
N14 H14D 0.9200 . ?
N15 C15 1.477(4) . ?
N15 H15A 0.9200 . ?
N15 H15B 0.9200 . ?
C15 C16 1.509(4) . ?
C15 H15C 0.9900 . ?
C15 H15D 0.9900 . ?
C16 N16 1.470(4) . ?
C16 H16A 0.9900 . ?
C16 H16B 0.9900 . ?
N16 H16C 0.9200 . ?
N16 H16D 0.9200 . ?
N17 C17 1.482(4) . ?
N17 H17A 0.9200 . ?
N17 H17B 0.9200 . ?
C17 C18 1.504(5) . ?
C17 H17C 0.9900 . ?
C17 H17D 0.9900 . ?
C18 N18 1.483(4) . ?
C18 H18A 0.9900 . ?
C18 H18B 0.9900 . ?
N18 H18C 0.9200 . ?
N18 H18D 0.9200 . ?
O1W H1W1 0.9341 . ?
O1W H2W1 0.8437 . ?
O2W H1W2 1.0530 . ?
O2W H2W2 0.8764 . ?
